data_2310372
loop_
_publ_author_name
'Dahl, L.F.'
'Wei, C.H.'

_publ_section_title
;
 Crystal structure of (Br Mn (C O)4)2
;
_journal_name_full 'Acta Crystallographica (1,1948-23,1967)'
_journal_page_first 611
_journal_page_last 616
_journal_volume 16
_journal_year 1963
_chemical_formula_sum 'C8 Br2 Mn2 O8'
_chemical_name_systematic '(Br Mn (C O)4)2'
_space_group_IT_number 14
_symmetry_space_group_name_Hall '-P 2ybc'
_symmetry_space_group_name_H-M 'P 1 21/c 1'
_cell_angle_alpha 90
_cell_angle_beta 109.5
_cell_angle_gamma 90
_cell_formula_units_Z 4
_cell_length_a 9.57
_cell_length_b 11.79
_cell_length_c 12.91
_cell_volume 1373.089
_citation_journal_id_ASTM ACCRA9
_cod_data_source_file Dahl_ACCRA9_1963_1712.cif
_cod_data_source_block C8Br2Mn2O8
_cod_database_code 2310372

loop_
_symmetry_equiv_pos_as_xyz
x,y,z
-x,y+1/2,-z+1/2
-x,-y,-z
x,-y-1/2,z-1/2

loop_
_atom_site_label
_atom_site_type_symbol
_atom_site_fract_x
_atom_site_fract_y
_atom_site_fract_z
_atom_site_occupancy
_atom_site_U_iso_or_equiv
C5 C 0.7407 0.7033 0.2976 1 0.0
Br1 Br 0.3938 0.7432 0.195 1 0.0
C6 C 0.5908 0.535 0.195 1 0.0
C7 C 0.5968 0.7218 0.4392 1 0.0
O3 O 0.1998 0.4746 0.0315 1 0.0
Br2 Br 0.39 0.5082 0.3456 1 0.0
C2 C 0.0541 0.7096 0.129 1 0.0
C4 C 0.1936 0.7156 0.3336 1 0.0
O4 O 0.1924 0.7789 0.4174 1 0.0
O6 O 0.5775 0.4848 0.1203 1 0.0
C1 C 0.0496 0.5391 0.2403 1 0.0
O1 O -0.0483 0.488 0.2572 1 0.0
C8 C 0.7401 0.5274 0.4101 1 0.0
Mn2 Mn 0.6005 0.623 0.321 1 0.0
O2 O -0.0457 0.7691 0.0642 1 0.0
Mn1 Mn 0.1856 0.627 0.2191 1 0.0
O8 O 0.825 0.4679 0.4703 1 0.0
O7 O 0.5997 0.7671 0.5144 1 0.0
C3 C 0.1908 0.5332 0.1076 1 0.0
O5 O 0.8372 0.7699 0.2892 1 0.0
